data_4038910
loop_
_publ_author_name
'Zhao, Yinjiao'
'Li, Yuda'
'Wang, Bei'
'Zhao, Jingfeng'
'Li, Liang'
'Luo, Xiao-Dong'
'Zhang, Hongbin'

_publ_section_title
;
 Total Synthesis of Dactylicapnosines A and B.
;
_journal_name_full 'The Journal of organic chemistry'
_journal_paper_doi 10.1021/acs.joc.0c01900
_journal_year 2020
_chemical_formula_moiety 'C26 H31 N O10'
_chemical_formula_sum 'C26 H31 N O10'
_chemical_formula_weight 517.52
_space_group_crystal_system monoclinic
_space_group_IT_number 14
_space_group_name_Hall '-P 2ybc'
_space_group_name_H-M_alt 'P 1 21/c 1'
_atom_sites_solution_hydrogens mixed
_atom_sites_solution_primary direct
_atom_sites_solution_secondary difmap
_audit_creation_method SHELXL-2014/7
_cell_angle_alpha 90
_cell_angle_beta 116.277(2)
_cell_angle_gamma 90
_cell_formula_units_Z 4
_cell_length_a 12.2847(14)
_cell_length_b 17.7579(19)
_cell_length_c 12.6581(14)
_cell_measurement_reflns_used 6822
_cell_measurement_temperature 100(2)
_cell_measurement_theta_max 30.44
_cell_measurement_theta_min 2.24
_cell_volume 2476.0(5)
_computing_cell_refinement 'Bruker SAINT'
_computing_data_collection 'Bruker APEX2'
_computing_data_reduction 'Bruker SAINT'
_computing_molecular_graphics 'Bruker SHELXTL'
_computing_publication_material 'Bruker SHELXTL'
_computing_structure_refinement 'SHELXL-2014 (Sheldrick 2014)'
_computing_structure_solution 'SHELXS-97 (Sheldrick 2008)'
_diffrn_ambient_temperature 100(2)
_diffrn_measured_fraction_theta_full 0.997
_diffrn_measured_fraction_theta_max 0.920
_diffrn_measurement_device_type 'Bruker APEX-II CCD'
_diffrn_measurement_method '\f and \w scans'
_diffrn_radiation_type MoK\a
_diffrn_radiation_wavelength 0.71073
_diffrn_reflns_av_R_equivalents 0.0406
_diffrn_reflns_av_unetI/netI 0.0435
_diffrn_reflns_Laue_measured_fraction_full 0.997
_diffrn_reflns_Laue_measured_fraction_max 0.920
_diffrn_reflns_limit_h_max 17
_diffrn_reflns_limit_h_min -16
_diffrn_reflns_limit_k_max 25
_diffrn_reflns_limit_k_min -24
_diffrn_reflns_limit_l_max 17
_diffrn_reflns_limit_l_min -18
_diffrn_reflns_number 27484
_diffrn_reflns_point_group_measured_fraction_full 0.997
_diffrn_reflns_point_group_measured_fraction_max 0.920
_diffrn_reflns_theta_full 25.242
_diffrn_reflns_theta_max 31.155
_diffrn_reflns_theta_min 1.849
_diffrn_source 'fine-focus sealed tube'
_exptl_absorpt_coefficient_mu 0.107
_exptl_absorpt_correction_type multi-scan
_exptl_absorpt_process_details sadabs
_exptl_crystal_colour brown
_exptl_crystal_density_diffrn 1.388
_exptl_crystal_description plate
_exptl_crystal_F_000 1096
_exptl_crystal_size_max 0.660
_exptl_crystal_size_mid 0.470
_exptl_crystal_size_min 0.120
_exptl_transmission_factor_max 0.5649
_exptl_transmission_factor_min 0.5188
_refine_diff_density_max 0.476
_refine_diff_density_min -0.259
_refine_diff_density_rms 0.067
_refine_ls_extinction_method none
_refine_ls_goodness_of_fit_ref 1.029
_refine_ls_hydrogen_treatment mixed
_refine_ls_matrix_type full
_refine_ls_number_parameters 345
_refine_ls_number_reflns 7351
_refine_ls_number_restraints 0
_refine_ls_restrained_S_all 1.029
_refine_ls_R_factor_all 0.0730
_refine_ls_R_factor_gt 0.0475
_refine_ls_shift/su_max 0.001
_refine_ls_shift/su_mean 0.000
_refine_ls_structure_factor_coef Fsqd
_refine_ls_weighting_details 'w=1/[\s^2^(Fo^2^)+(0.0658P)^2^+0.6772P] where P=(Fo^2^+2Fc^2^)/3'
_refine_ls_weighting_scheme calc
_refine_ls_wR_factor_gt 0.1175
_refine_ls_wR_factor_ref 0.1305
_reflns_Friedel_coverage 0.000
_reflns_number_gt 5376
_reflns_number_total 7351
_reflns_threshold_expression 'I > 2\s(I)'
_cod_data_source_file jo0c01900_si_002.cif
_cod_data_source_block mo_zhb_zyj2_0m
_cod_original_sg_symbol_H-M 'P 21/c'
_cod_database_code 4038910
_shelx_shelxl_version_number 2014/7
_shelx_space_group_comment
;
The symmetry employed for this shelxl refinement is uniquely defined
by the following loop, which should always be used as a source of
symmetry information in preference to the above space-group names.
They are only intended as comments.
;
_shelx_estimated_absorpt_t_min 0.933
_shelx_estimated_absorpt_t_max 0.987

loop_
_space_group_symop_operation_xyz
'x, y, z'
'-x, y+1/2, -z+1/2'
'-x, -y, -z'
'x, -y-1/2, z-1/2'

loop_
_atom_site_label
_atom_site_type_symbol
_atom_site_fract_x
_atom_site_fract_y
_atom_site_fract_z
_atom_site_U_iso_or_equiv
_atom_site_adp_type
_atom_site_occupancy
_atom_site_site_symmetry_order
_atom_site_calc_flag
_atom_site_refinement_flags_posn
_atom_site_refinement_flags_adp
_atom_site_refinement_flags_occupancy
_atom_site_disorder_assembly
_atom_site_disorder_group
O1 O 0.81902(9) 0.27764(6) 1.04940(10) 0.0242(2) Uani 1 1 d . . . . .
O2 O 0.24301(10) 0.54610(6) 0.43309(9) 0.0214(2) Uani 1 1 d . . . . .
O3 O 0.71795(10) 0.30949(7) 0.85678(10) 0.0249(2) Uani 1 1 d . . . . .
O4 O 0.24843(10) 0.52151(6) 1.07019(9) 0.0218(2) Uani 1 1 d . . . . .
O5 O 0.16897(9) 0.50762(6) 0.84074(9) 0.0173(2) Uani 1 1 d . . . . .
O6 O 0.39971(9) 0.36322(6) 0.53135(9) 0.0201(2) Uani 1 1 d . . . . .
O7 O 0.23055(9) 0.30293(5) 0.52984(9) 0.0178(2) Uani 1 1 d . . . . .
O8 O 0.11977(9) 0.42687(6) 0.42379(9) 0.0179(2) Uani 1 1 d . . . . .
H17 H 0.0622(18) 0.4472(11) 0.4285(17) 0.027 Uiso 1 1 d . U . . .
O9 O 0.39566(12) 0.52160(7) 0.60924(10) 0.0348(3) Uani 1 1 d . . . . .
O10 O 0.09138(9) 0.46636(7) 0.61756(9) 0.0249(2) Uani 1 1 d . . . . .
N1 N 0.62536(10) 0.31357(7) 0.98038(10) 0.0167(2) Uani 1 1 d . . . . .
C1 C 0.92179(18) 0.19829(12) 0.9621(2) 0.0440(5) Uani 1 1 d . . . . .
H25 H 0.8930 0.1539 0.9883 0.066 Uiso 1 1 calc R U . . .
H26 H 1.0004 0.1871 0.9632 0.066 Uiso 1 1 calc R U . . .
H1 H 0.8630 0.2116 0.8818 0.066 Uiso 1 1 calc R U . . .
C2 C 0.93565(14) 0.26338(10) 1.04365(16) 0.0278(4) Uani 1 1 d . . . . .
C3 C 0.72191(13) 0.30084(8) 0.95324(13) 0.0183(3) Uani 1 1 d . . . . .
C4 C 0.51627(12) 0.34670(7) 0.89859(12) 0.0142(3) Uani 1 1 d . . . . .
C5 C 0.47532(12) 0.33893(8) 0.77854(12) 0.0162(3) Uani 1 1 d . . . . .
H10 H 0.5204 0.3104 0.7480 0.019 Uiso 1 1 calc R U . . .
C6 C 0.36673(12) 0.37355(7) 0.70281(12) 0.0145(3) Uani 1 1 d . . . . .
C7 C 0.30846(12) 0.36584(8) 0.56985(12) 0.0152(3) Uani 1 1 d . . . . .
C8 C 0.22337(12) 0.43590(8) 0.52988(12) 0.0151(3) Uani 1 1 d . . . . .
C9 C 0.29902(13) 0.50532(8) 0.53035(12) 0.0180(3) Uani 1 1 d . . . . .
C10 C 0.30812(16) 0.61399(9) 0.43073(15) 0.0266(3) Uani 1 1 d . . . . .
H18 H 0.3235 0.6448 0.5002 0.040 Uiso 1 1 calc R U . . .
H19 H 0.2592 0.6428 0.3592 0.040 Uiso 1 1 calc R U . . .
H2 H 0.3856 0.6002 0.4312 0.040 Uiso 1 1 calc R U . . .
C11 C 1.01916(16) 0.24314(14) 1.17054(19) 0.0463(5) Uani 1 1 d . . . . .
H30 H 1.0254 0.2860 1.2217 0.069 Uiso 1 1 calc R U . . .
H3 H 1.0999 0.2308 1.1777 0.069 Uiso 1 1 calc R U . . .
H31 H 0.9862 0.1996 1.1942 0.069 Uiso 1 1 calc R U . . .
C12 C 0.63317(13) 0.29588(8) 1.09746(12) 0.0174(3) Uani 1 1 d . . . . .
H24 H 0.7149 0.2759 1.1492 0.021 Uiso 1 1 calc R U . . .
H23 H 0.5726 0.2568 1.0896 0.021 Uiso 1 1 calc R U . . .
C13 C 0.60952(12) 0.36604(8) 1.15158(12) 0.0167(3) Uani 1 1 d . . . . .
H22 H 0.6065 0.3530 1.2263 0.020 Uiso 1 1 calc R U . . .
H21 H 0.6764 0.4025 1.1695 0.020 Uiso 1 1 calc R U . . .
C14 C 0.49097(12) 0.40107(7) 1.06767(12) 0.0136(2) Uani 1 1 d . . . . .
C15 C 0.42600(13) 0.44358(8) 1.11074(12) 0.0160(3) Uani 1 1 d . . . . .
H20 H 0.4559 0.4501 1.1934 0.019 Uiso 1 1 calc R U . . .
C16 C 0.31620(12) 0.47736(7) 1.03407(12) 0.0154(3) Uani 1 1 d . . . . .
C17 C 0.27614(16) 0.51891(10) 1.19197(14) 0.0274(3) Uani 1 1 d . . . . .
H6 H 0.2730 0.4666 1.2152 0.041 Uiso 1 1 calc R U . . .
H5 H 0.2167 0.5490 1.2056 0.041 Uiso 1 1 calc R U . . .
H4 H 0.3577 0.5393 1.2388 0.041 Uiso 1 1 calc R U . . .
C18 C 0.27110(12) 0.46845(7) 0.91336(12) 0.0138(2) Uani 1 1 d . . . . .
C19 C 0.05801(13) 0.47578(10) 0.83281(14) 0.0249(3) Uani 1 1 d . . . . .
H7 H 0.0483 0.4246 0.8010 0.037 Uiso 1 1 calc R U . . .
H8 H -0.0108 0.5068 0.7806 0.037 Uiso 1 1 calc R U . . .
H9 H 0.0609 0.4742 0.9114 0.037 Uiso 1 1 calc R U . . .
C20 C 0.33438(12) 0.42457(7) 0.86507(11) 0.0131(2) Uani 1 1 d . . . . .
C21 C 0.29603(12) 0.41540(7) 0.74103(12) 0.0140(2) Uani 1 1 d . . . . .
C22 C 0.44691(11) 0.38981(7) 0.94439(11) 0.0127(2) Uani 1 1 d . . . . .
C23 C 0.35437(15) 0.35166(11) 0.40663(13) 0.0280(4) Uani 1 1 d . . . . .
H13 H 0.3338 0.2984 0.3882 0.042 Uiso 1 1 calc R U . . .
H11 H 0.4167 0.3662 0.3821 0.042 Uiso 1 1 calc R U . . .
H12 H 0.2816 0.3825 0.3646 0.042 Uiso 1 1 calc R U . . .
C24 C 0.29034(14) 0.23200(8) 0.57051(15) 0.0235(3) Uani 1 1 d . . . . .
H14 H 0.3708 0.2336 0.5722 0.035 Uiso 1 1 calc R U . . .
H16 H 0.2421 0.1919 0.5172 0.035 Uiso 1 1 calc R U . . .
H15 H 0.2990 0.2220 0.6500 0.035 Uiso 1 1 calc R U . . .
C25 C 0.19105(13) 0.44438(8) 0.63530(12) 0.0165(3) Uani 1 1 d . . . . .
C26 C 0.97745(16) 0.33546(11) 1.0091(2) 0.0416(5) Uani 1 1 d . . . . .
H29 H 0.9292 0.3444 0.9245 0.062 Uiso 1 1 calc R U . . .
H27 H 1.0634 0.3310 1.0269 0.062 Uiso 1 1 calc R U . . .
H28 H 0.9669 0.3777 1.0535 0.062 Uiso 1 1 calc R U . . .

loop_
_atom_site_aniso_label
_atom_site_aniso_U_11
_atom_site_aniso_U_22
_atom_site_aniso_U_33
_atom_site_aniso_U_23
_atom_site_aniso_U_13
_atom_site_aniso_U_12
O1 0.0147(5) 0.0288(6) 0.0301(6) 0.0110(5) 0.0109(4) 0.0093(4)
O2 0.0233(5) 0.0153(5) 0.0234(5) 0.0051(4) 0.0085(4) -0.0013(4)
O3 0.0209(5) 0.0325(6) 0.0263(6) 0.0056(5) 0.0149(5) 0.0085(4)
O4 0.0249(5) 0.0238(5) 0.0184(5) 0.0007(4) 0.0109(4) 0.0097(4)
O5 0.0126(5) 0.0195(5) 0.0196(5) 0.0052(4) 0.0069(4) 0.0052(4)
O6 0.0155(5) 0.0309(6) 0.0168(5) 0.0002(4) 0.0098(4) -0.0016(4)
O7 0.0154(5) 0.0137(5) 0.0239(5) -0.0014(4) 0.0083(4) -0.0010(4)
O8 0.0154(5) 0.0191(5) 0.0148(5) 0.0008(4) 0.0027(4) 0.0006(4)
O9 0.0352(7) 0.0354(7) 0.0212(6) 0.0053(5) 0.0009(5) -0.0187(5)
O10 0.0169(5) 0.0357(6) 0.0198(5) 0.0038(4) 0.0060(4) 0.0093(4)
N1 0.0136(5) 0.0187(6) 0.0182(6) 0.0049(4) 0.0073(5) 0.0053(4)
C1 0.0308(10) 0.0403(11) 0.0665(14) 0.0005(10) 0.0266(10) 0.0151(8)
C2 0.0141(7) 0.0310(9) 0.0409(9) 0.0119(7) 0.0144(7) 0.0093(6)
C3 0.0151(6) 0.0150(6) 0.0258(7) 0.0039(5) 0.0100(6) 0.0041(5)
C4 0.0107(6) 0.0138(6) 0.0184(6) 0.0034(5) 0.0068(5) 0.0013(5)
C5 0.0150(6) 0.0174(6) 0.0190(6) 0.0012(5) 0.0101(5) 0.0024(5)
C6 0.0137(6) 0.0150(6) 0.0149(6) 0.0020(5) 0.0064(5) -0.0015(5)
C7 0.0129(6) 0.0164(6) 0.0175(6) 0.0008(5) 0.0078(5) -0.0006(5)
C8 0.0146(6) 0.0155(6) 0.0132(6) 0.0014(5) 0.0044(5) -0.0015(5)
C9 0.0218(7) 0.0164(6) 0.0162(6) -0.0010(5) 0.0087(6) -0.0032(5)
C10 0.0341(9) 0.0165(7) 0.0293(8) 0.0029(6) 0.0140(7) -0.0058(6)
C11 0.0191(9) 0.0678(14) 0.0489(12) 0.0257(11) 0.0123(8) 0.0169(9)
C12 0.0162(6) 0.0171(6) 0.0191(7) 0.0061(5) 0.0080(5) 0.0043(5)
C13 0.0148(6) 0.0163(6) 0.0169(6) 0.0039(5) 0.0051(5) 0.0021(5)
C14 0.0124(6) 0.0112(6) 0.0156(6) 0.0022(5) 0.0048(5) -0.0002(5)
C15 0.0180(6) 0.0139(6) 0.0155(6) 0.0006(5) 0.0069(5) -0.0002(5)
C16 0.0169(6) 0.0120(6) 0.0191(6) 0.0003(5) 0.0096(5) 0.0018(5)
C17 0.0350(9) 0.0311(8) 0.0220(7) 0.0053(6) 0.0179(7) 0.0113(7)
C18 0.0125(6) 0.0116(6) 0.0168(6) 0.0030(5) 0.0061(5) 0.0021(5)
C19 0.0153(7) 0.0360(9) 0.0243(7) 0.0047(6) 0.0096(6) 0.0018(6)
C20 0.0123(6) 0.0117(6) 0.0154(6) 0.0028(5) 0.0060(5) 0.0002(5)
C21 0.0122(6) 0.0146(6) 0.0150(6) 0.0023(5) 0.0057(5) -0.0002(5)
C22 0.0115(6) 0.0110(6) 0.0158(6) 0.0025(5) 0.0061(5) 0.0004(4)
C23 0.0269(8) 0.0435(10) 0.0173(7) -0.0002(6) 0.0131(6) 0.0021(7)
C24 0.0205(7) 0.0159(7) 0.0356(9) -0.0010(6) 0.0139(7) 0.0026(5)
C25 0.0180(7) 0.0156(6) 0.0153(6) 0.0021(5) 0.0069(5) 0.0008(5)
C26 0.0214(9) 0.0372(10) 0.0684(14) 0.0183(9) 0.0220(9) 0.0053(7)

loop_
_atom_type_symbol
_atom_type_description
_atom_type_scat_dispersion_real
_atom_type_scat_dispersion_imag
_atom_type_scat_source
C C 0.0033 0.0016 'International Tables Vol C Tables 4.2.6.8 and 6.1.1.4'
H H 0.0000 0.0000 'International Tables Vol C Tables 4.2.6.8 and 6.1.1.4'
N N 0.0061 0.0033 'International Tables Vol C Tables 4.2.6.8 and 6.1.1.4'
O O 0.0106 0.0060 'International Tables Vol C Tables 4.2.6.8 and 6.1.1.4'

loop_
_geom_angle_atom_site_label_1
_geom_angle_atom_site_label_2
_geom_angle_atom_site_label_3
_geom_angle
_geom_angle_site_symmetry_1
_geom_angle_site_symmetry_3
_geom_angle_publ_flag
C3 O1 C2 119.87(12) . . ?
C9 O2 C10 114.02(12) . . ?
C16 O4 C17 117.13(11) . . ?
C18 O5 C19 113.89(11) . . ?
C7 O6 C23 113.85(11) . . ?
C7 O7 C24 114.10(11) . . ?
C8 O8 H17 109.2(14) . . ?
C3 N1 C4 121.58(11) . . ?
C3 N1 C12 121.99(11) . . ?
C4 N1 C12 116.39(11) . . ?
C2 C1 H25 109.5 . . ?
C2 C1 H26 109.5 . . ?
H25 C1 H26 109.5 . . ?
C2 C1 H1 109.5 . . ?
H25 C1 H1 109.5 . . ?
H26 C1 H1 109.5 . . ?
O1 C2 C1 110.15(14) . . ?
O1 C2 C26 109.10(13) . . ?
C1 C2 C26 113.59(17) . . ?
O1 C2 C11 101.71(13) . . ?
C1 C2 C11 111.20(16) . . ?
C26 C2 C11 110.44(16) . . ?
O3 C3 O1 125.35(13) . . ?
O3 C3 N1 124.79(13) . . ?
O1 C3 N1 109.86(12) . . ?
C5 C4 N1 122.12(12) . . ?
C5 C4 C22 120.19(12) . . ?
N1 C4 C22 117.69(12) . . ?
C4 C5 C6 118.97(12) . . ?
C4 C5 H10 120.5 . . ?
C6 C5 H10 120.5 . . ?
C21 C6 C5 123.66(12) . . ?
C21 C6 C7 112.09(12) . . ?
C5 C6 C7 124.15(12) . . ?
O6 C7 O7 111.55(11) . . ?
O6 C7 C6 109.30(11) . . ?
O7 C7 C6 112.44(11) . . ?
O6 C7 C8 115.90(11) . . ?
O7 C7 C8 105.34(11) . . ?
C6 C7 C8 101.98(10) . . ?
O8 C8 C9 112.82(11) . . ?
O8 C8 C7 114.64(11) . . ?
C9 C8 C7 108.69(11) . . ?
O8 C8 C25 111.51(11) . . ?
C9 C8 C25 107.51(11) . . ?
C7 C8 C25 100.82(10) . . ?
O9 C9 O2 123.76(13) . . ?
O9 C9 C8 124.62(13) . . ?
O2 C9 C8 111.61(12) . . ?
O2 C10 H18 109.5 . . ?
O2 C10 H19 109.5 . . ?
H18 C10 H19 109.5 . . ?
O2 C10 H2 109.5 . . ?
H18 C10 H2 109.5 . . ?
H19 C10 H2 109.5 . . ?
C2 C11 H30 109.5 . . ?
C2 C11 H3 109.5 . . ?
H30 C11 H3 109.5 . . ?
C2 C11 H31 109.5 . . ?
H30 C11 H31 109.5 . . ?
H3 C11 H31 109.5 . . ?
N1 C12 C13 109.87(11) . . ?
N1 C12 H24 109.7 . . ?
C13 C12 H24 109.7 . . ?
N1 C12 H23 109.7 . . ?
C13 C12 H23 109.7 . . ?
H24 C12 H23 108.2 . . ?
C14 C13 C12 109.94(11) . . ?
C14 C13 H22 109.7 . . ?
C12 C13 H22 109.7 . . ?
C14 C13 H21 109.7 . . ?
C12 C13 H21 109.7 . . ?
H22 C13 H21 108.2 . . ?
C15 C14 C22 120.46(12) . . ?
C15 C14 C13 119.82(12) . . ?
C22 C14 C13 119.72(12) . . ?
C14 C15 C16 120.69(12) . . ?
C14 C15 H20 119.7 . . ?
C16 C15 H20 119.7 . . ?
O4 C16 C18 115.53(12) . . ?
O4 C16 C15 123.93(12) . . ?
C18 C16 C15 120.52(12) . . ?
O4 C17 H6 109.5 . . ?
O4 C17 H5 109.5 . . ?
H6 C17 H5 109.5 . . ?
O4 C17 H4 109.5 . . ?
H6 C17 H4 109.5 . . ?
H5 C17 H4 109.5 . . ?
O5 C18 C16 118.81(12) . . ?
O5 C18 C20 120.25(12) . . ?
C16 C18 C20 120.75(12) . . ?
O5 C19 H7 109.5 . . ?
O5 C19 H8 109.5 . . ?
H7 C19 H8 109.5 . . ?
O5 C19 H9 109.5 . . ?
H7 C19 H9 109.5 . . ?
H8 C19 H9 109.5 . . ?
C18 C20 C21 123.90(12) . . ?
C18 C20 C22 118.43(12) . . ?
C21 C20 C22 117.61(11) . . ?
C6 C21 C20 119.41(12) . . ?
C6 C21 C25 107.53(11) . . ?
C20 C21 C25 133.04(12) . . ?
C14 C22 C20 119.14(11) . . ?
C14 C22 C4 120.65(12) . . ?
C20 C22 C4 120.16(12) . . ?
O6 C23 H13 109.5 . . ?
O6 C23 H11 109.5 . . ?
H13 C23 H11 109.5 . . ?
O6 C23 H12 109.5 . . ?
H13 C23 H12 109.5 . . ?
H11 C23 H12 109.5 . . ?
O7 C24 H14 109.5 . . ?
O7 C24 H16 109.5 . . ?
H14 C24 H16 109.5 . . ?
O7 C24 H15 109.5 . . ?
H14 C24 H15 109.5 . . ?
H16 C24 H15 109.5 . . ?
O10 C25 C21 133.33(13) . . ?
O10 C25 C8 119.58(12) . . ?
C21 C25 C8 106.87(11) . . ?
C2 C26 H29 109.5 . . ?
C2 C26 H27 109.5 . . ?
H29 C26 H27 109.5 . . ?
C2 C26 H28 109.5 . . ?
H29 C26 H28 109.5 . . ?
H27 C26 H28 109.5 . . ?

loop_
_geom_bond_atom_site_label_1
_geom_bond_atom_site_label_2
_geom_bond_distance
_geom_bond_site_symmetry_2
_geom_bond_publ_flag
O1 C3 1.3374(18) . ?
O1 C2 1.4881(17) . ?
O2 C9 1.3280(18) . ?
O2 C10 1.4544(18) . ?
O3 C3 1.2100(18) . ?
O4 C16 1.3616(16) . ?
O4 C17 1.4247(18) . ?
O5 C18 1.3718(16) . ?
O5 C19 1.4377(18) . ?
O6 C7 1.4071(16) . ?
O6 C23 1.4374(18) . ?
O7 C7 1.4112(16) . ?
O7 C24 1.4340(17) . ?
O8 C8 1.3913(16) . ?
O8 H17 0.82(2) . ?
O9 C9 1.2002(18) . ?
O10 C25 1.2076(17) . ?
N1 C3 1.3916(17) . ?
N1 C4 1.4092(17) . ?
N1 C12 1.4759(17) . ?
C1 C2 1.508(3) . ?
C1 H25 0.9800 . ?
C1 H26 0.9800 . ?
C1 H1 0.9800 . ?
C2 C26 1.514(2) . ?
C2 C11 1.517(3) . ?
C4 C5 1.3800(19) . ?
C4 C22 1.4441(18) . ?
C5 C6 1.3944(19) . ?
C5 H10 0.9500 . ?
C6 C21 1.3830(18) . ?
C6 C7 1.5156(19) . ?
C7 C8 1.5582(19) . ?
C8 C9 1.5423(19) . ?
C8 C25 1.5589(18) . ?
C10 H18 0.9800 . ?
C10 H19 0.9800 . ?
C10 H2 0.9800 . ?
C11 H30 0.9800 . ?
C11 H3 0.9800 . ?
C11 H31 0.9800 . ?
C12 C13 1.5106(19) . ?
C12 H24 0.9900 . ?
C12 H23 0.9900 . ?
C13 C14 1.5055(18) . ?
C13 H22 0.9900 . ?
C13 H21 0.9900 . ?
C14 C15 1.3746(18) . ?
C14 C22 1.4213(18) . ?
C15 C16 1.4007(19) . ?
C15 H20 0.9500 . ?
C16 C18 1.3846(19) . ?
C17 H6 0.9800 . ?
C17 H5 0.9800 . ?
C17 H4 0.9800 . ?
C18 C20 1.4162(18) . ?
C19 H7 0.9800 . ?
C19 H8 0.9800 . ?
C19 H9 0.9800 . ?
C20 C21 1.4348(18) . ?
C20 C22 1.4392(18) . ?
C21 C25 1.4803(19) . ?
C23 H13 0.9800 . ?
C23 H11 0.9800 . ?
C23 H12 0.9800 . ?
C24 H14 0.9800 . ?
C24 H16 0.9800 . ?
C24 H15 0.9800 . ?
C26 H29 0.9800 . ?
C26 H27 0.9800 . ?
C26 H28 0.9800 . ?

loop_
_geom_hbond_atom_site_label_D
_geom_hbond_atom_site_label_H
_geom_hbond_atom_site_label_A
_geom_hbond_distance_DH
_geom_hbond_distance_HA
_geom_hbond_distance_DA
_geom_hbond_angle_DHA
_geom_hbond_site_symmetry_A
C26 H29 O3 0.98 2.43 2.941(2) 112.4 .
C23 H12 O8 0.98 2.54 3.270(2) 131.1 .
C19 H9 O4 0.98 2.44 2.9894(19) 115.0 .
C19 H8 O8 0.98 2.61 3.4680(19) 146.5 3_566
C15 H20 O9 0.95 2.41 3.2970(19) 156.2 3_667
C13 H21 O5 0.99 2.53 3.4947(17) 165.3 3_667
C10 H2 O6 0.98 2.55 3.428(2) 149.2 3_666
C5 H10 O3 0.95 2.20 2.7431(17) 115.5 .
C1 H1 O3 0.98 2.41 2.999(2) 118.2 .
C1 H26 O7 0.98 2.57 3.499(2) 157.4 4_666
O8 H17 O10 0.82(2) 2.30(2) 3.0652(15) 156.0(18) 3_566
O8 H17 O10 0.82(2) 2.282(19) 2.7179(15) 113.7(16) .
C26 H29 O3 0.98 2.43 2.941(2) 112.4 .
C23 H12 O8 0.98 2.54 3.270(2) 131.1 .
C19 H9 O4 0.98 2.44 2.9894(19) 115.0 .
C19 H8 O8 0.98 2.61 3.4680(19) 146.5 3_566
C15 H20 O9 0.95 2.41 3.2970(19) 156.2 3_667
C13 H21 O5 0.99 2.53 3.4947(17) 165.3 3_667
C10 H2 O6 0.98 2.55 3.428(2) 149.2 3_666
C5 H10 O3 0.95 2.20 2.7431(17) 115.5 .
C1 H1 O3 0.98 2.41 2.999(2) 118.2 .
C1 H26 O7 0.98 2.57 3.499(2) 157.4 4_666
O8 H17 O10 0.82(2) 2.30(2) 3.0652(15) 156.0(18) 3_566
O8 H17 O10 0.82(2) 2.282(19) 2.7179(15) 113.7(16) .
C26 H29 O3 0.98 2.43 2.941(2) 112.4 .
C23 H12 O8 0.98 2.54 3.270(2) 131.1 .
C19 H9 O4 0.98 2.44 2.9894(19) 115.0 .
C19 H8 O8 0.98 2.61 3.4680(19) 146.5 3_566
C15 H20 O9 0.95 2.41 3.2970(19) 156.2 3_667
C13 H21 O5 0.99 2.53 3.4947(17) 165.3 3_667
C10 H2 O6 0.98 2.55 3.428(2) 149.2 3_666
C5 H10 O3 0.95 2.20 2.7431(17) 115.5 .
C1 H1 O3 0.98 2.41 2.999(2) 118.2 .
C1 H26 O7 0.98 2.57 3.499(2) 157.4 4_666
O8 H17 O10 0.82(2) 2.30(2) 3.0652(15) 156.0(18) 3_566
O8 H17 O10 0.82(2) 2.282(19) 2.7179(15) 113.7(16) .
O8 H17 O10 0.82(2) 2.282(19) 2.7179(15) 113.7(16) .
O8 H17 O10 0.82(2) 2.30(2) 3.0652(15) 156.0(18) 3_566
C1 H26 O7 0.98 2.57 3.499(2) 157.4 4_666
C1 H1 O3 0.98 2.41 2.999(2) 118.2 .
C5 H10 O3 0.95 2.20 2.7431(17) 115.5 .
C10 H2 O6 0.98 2.55 3.428(2) 149.2 3_666
C13 H21 O5 0.99 2.53 3.4947(17) 165.3 3_667
C15 H20 O9 0.95 2.41 3.2970(19) 156.2 3_667
C19 H8 O8 0.98 2.61 3.4680(19) 146.5 3_566
C19 H9 O4 0.98 2.44 2.9894(19) 115.0 .
C23 H12 O8 0.98 2.54 3.270(2) 131.1 .
C26 H29 O3 0.98 2.43 2.941(2) 112.4 .
O8 H17 O10 0.82(2) 2.282(19) 2.7179(15) 113.7(16) .
O8 H17 O10 0.82(2) 2.30(2) 3.0652(15) 156.0(18) 3_566
C1 H26 O7 0.98 2.57 3.499(2) 157.4 4_666
C1 H1 O3 0.98 2.41 2.999(2) 118.2 .
C5 H10 O3 0.95 2.20 2.7431(17) 115.5 .
C10 H2 O6 0.98 2.55 3.428(2) 149.2 3_666
C13 H21 O5 0.99 2.53 3.4947(17) 165.3 3_667
C15 H20 O9 0.95 2.41 3.2970(19) 156.2 3_667
C19 H8 O8 0.98 2.61 3.4680(19) 146.5 3_566
C19 H9 O4 0.98 2.44 2.9894(19) 115.0 .
C23 H12 O8 0.98 2.54 3.270(2) 131.1 .
C26 H29 O3 0.98 2.43 2.941(2) 112.4 .
O8 H17 O10 0.82(2) 2.282(19) 2.7179(15) 113.7(16) .
O8 H17 O10 0.82(2) 2.30(2) 3.0652(15) 156.0(18) 3_566
C1 H26 O7 0.98 2.57 3.499(2) 157.4 4_666
C1 H1 O3 0.98 2.41 2.999(2) 118.2 .
C5 H10 O3 0.95 2.20 2.7431(17) 115.5 .
C10 H2 O6 0.98 2.55 3.428(2) 149.2 3_666
C13 H21 O5 0.99 2.53 3.4947(17) 165.3 3_667
C15 H20 O9 0.95 2.41 3.2970(19) 156.2 3_667
C19 H8 O8 0.98 2.61 3.4680(19) 146.5 3_566
C19 H9 O4 0.98 2.44 2.9894(19) 115.0 .
C23 H12 O8 0.98 2.54 3.270(2) 131.1 .
C26 H29 O3 0.98 2.43 2.941(2) 112.4 .

loop_
_geom_torsion_atom_site_label_1
_geom_torsion_atom_site_label_2
_geom_torsion_atom_site_label_3
_geom_torsion_atom_site_label_4
_geom_torsion
_geom_torsion_site_symmetry_1
_geom_torsion_site_symmetry_2
_geom_torsion_site_symmetry_3
_geom_torsion_site_symmetry_4
_geom_torsion_publ_flag
C3 O1 C2 C1 -65.06(19) . . . . ?
C3 O1 C2 C26 60.3(2) . . . . ?
C3 O1 C2 C11 176.95(15) . . . . ?
C2 O1 C3 O3 2.6(2) . . . . ?
C2 O1 C3 N1 -177.46(13) . . . . ?
C4 N1 C3 O3 -7.6(2) . . . . ?
C12 N1 C3 O3 174.79(14) . . . . ?
C4 N1 C3 O1 172.51(12) . . . . ?
C12 N1 C3 O1 -5.10(18) . . . . ?
C3 N1 C4 C5 28.9(2) . . . . ?
C12 N1 C4 C5 -153.34(13) . . . . ?
C3 N1 C4 C22 -151.14(13) . . . . ?
C12 N1 C4 C22 26.60(17) . . . . ?
N1 C4 C5 C6 -179.76(12) . . . . ?
C22 C4 C5 C6 0.3(2) . . . . ?
C4 C5 C6 C21 -0.5(2) . . . . ?
C4 C5 C6 C7 -176.49(12) . . . . ?
C23 O6 C7 O7 51.71(16) . . . . ?
C23 O6 C7 C6 176.69(12) . . . . ?
C23 O6 C7 C8 -68.82(16) . . . . ?
C24 O7 C7 O6 60.76(15) . . . . ?
C24 O7 C7 C6 -62.45(14) . . . . ?
C24 O7 C7 C8 -172.70(11) . . . . ?
C21 C6 C7 O6 147.15(12) . . . . ?
C5 C6 C7 O6 -36.42(17) . . . . ?
C21 C6 C7 O7 -88.40(14) . . . . ?
C5 C6 C7 O7 88.03(15) . . . . ?
C21 C6 C7 C8 23.95(14) . . . . ?
C5 C6 C7 C8 -159.61(13) . . . . ?
O6 C7 C8 O8 90.58(14) . . . . ?
O7 C7 C8 O8 -33.24(14) . . . . ?
C6 C7 C8 O8 -150.81(11) . . . . ?
O6 C7 C8 C9 -36.70(15) . . . . ?
O7 C7 C8 C9 -160.52(10) . . . . ?
C6 C7 C8 C9 81.91(12) . . . . ?
O6 C7 C8 C25 -149.53(11) . . . . ?
O7 C7 C8 C25 86.65(12) . . . . ?
C6 C7 C8 C25 -30.92(12) . . . . ?
C10 O2 C9 O9 -1.1(2) . . . . ?
C10 O2 C9 C8 177.74(12) . . . . ?
O8 C8 C9 O9 -175.06(14) . . . . ?
C7 C8 C9 O9 -46.74(19) . . . . ?
C25 C8 C9 O9 61.59(19) . . . . ?
O8 C8 C9 O2 6.08(17) . . . . ?
C7 C8 C9 O2 134.39(12) . . . . ?
C25 C8 C9 O2 -117.27(12) . . . . ?
C3 N1 C12 C13 121.93(14) . . . . ?
C4 N1 C12 C13 -55.81(16) . . . . ?
N1 C12 C13 C14 53.59(14) . . . . ?
C12 C13 C14 C15 152.78(12) . . . . ?
C12 C13 C14 C22 -27.11(16) . . . . ?
C22 C14 C15 C16 -0.9(2) . . . . ?
C13 C14 C15 C16 179.27(12) . . . . ?
C17 O4 C16 C18 166.54(13) . . . . ?
C17 O4 C16 C15 -14.9(2) . . . . ?
C14 C15 C16 O4 -178.49(13) . . . . ?
C14 C15 C16 C18 0.0(2) . . . . ?
C19 O5 C18 C16 -77.79(16) . . . . ?
C19 O5 C18 C20 107.25(14) . . . . ?
O4 C16 C18 O5 4.26(18) . . . . ?
C15 C16 C18 O5 -174.39(12) . . . . ?
O4 C16 C18 C20 179.19(12) . . . . ?
C15 C16 C18 C20 0.5(2) . . . . ?
O5 C18 C20 C21 -2.4(2) . . . . ?
C16 C18 C20 C21 -177.26(12) . . . . ?
O5 C18 C20 C22 174.56(11) . . . . ?
C16 C18 C20 C22 -0.31(19) . . . . ?
C5 C6 C21 C20 0.0(2) . . . . ?
C7 C6 C21 C20 176.42(11) . . . . ?
C5 C6 C21 C25 178.40(12) . . . . ?
C7 C6 C21 C25 -5.14(15) . . . . ?
C18 C20 C21 C6 177.62(13) . . . . ?
C22 C20 C21 C6 0.64(18) . . . . ?
C18 C20 C21 C25 -0.3(2) . . . . ?
C22 C20 C21 C25 -177.32(13) . . . . ?
C15 C14 C22 C20 1.07(19) . . . . ?
C13 C14 C22 C20 -179.05(12) . . . . ?
C15 C14 C22 C4 178.50(12) . . . . ?
C13 C14 C22 C4 -1.62(18) . . . . ?
C18 C20 C22 C14 -0.49(18) . . . . ?
C21 C20 C22 C14 176.67(12) . . . . ?
C18 C20 C22 C4 -177.93(12) . . . . ?
C21 C20 C22 C4 -0.78(18) . . . . ?
C5 C4 C22 C14 -177.09(12) . . . . ?
N1 C4 C22 C14 2.97(18) . . . . ?
C5 C4 C22 C20 0.31(19) . . . . ?
N1 C4 C22 C20 -179.63(11) . . . . ?
C6 C21 C25 O10 158.18(16) . . . . ?
C20 C21 C25 O10 -23.7(3) . . . . ?
C6 C21 C25 C8 -16.21(14) . . . . ?
C20 C21 C25 C8 161.92(14) . . . . ?
O8 C8 C25 O10 -23.49(18) . . . . ?
C9 C8 C25 O10 100.67(15) . . . . ?
C7 C8 C25 O10 -145.60(13) . . . . ?
O8 C8 C25 C21 151.82(11) . . . . ?
C9 C8 C25 C21 -84.02(13) . . . . ?
C7 C8 C25 C21 29.71(13) . . . . ?
